data_1559680
loop_
_publ_author_name
'Watkins, Daniel'
'Roseveare, Thomas M.'
'Warren, Mark R.'
'Thompson, Stephen P.'
'Fletcher, Ashleigh J.'
'Brammer, Lee'

_publ_section_title
;
 Multi-stimulus linear negative expansion of a breathing
 M(O<sub>2</sub>CR)<sub>4</sub>-node MOF.
;
_journal_name_full 'Faraday discussions'
_journal_page_first 133
_journal_page_last 151
_journal_paper_doi 10.1039/d0fd00089b
_journal_volume 225
_journal_year 2021
_chemical_formula_moiety '0.33(C48 H18 Cd3 N6 O36), 2(C2 H8 N)'
_chemical_formula_sum 'C20 H22 Cd N4 O12'
_chemical_formula_weight 622.81
_chemical_name_common SHF-81-DMF
_space_group_crystal_system trigonal
_space_group_IT_number 154
_space_group_name_Hall 'P 32 2"'
_space_group_name_H-M_alt 'P 32 2 1'
_atom_sites_solution_hydrogens geom
_atom_sites_solution_primary direct
_audit_creation_date 2020-05-29
_audit_creation_method
;
Olex2 1.2
(compiled 2018.05.29 svn.r3508 for OlexSys, GUI svn.r5506)
;
_audit_update_record
;
2020-06-29 deposited with the CCDC.	2020-08-17 downloaded from the CCDC.
;
_cell_angle_alpha 90
_cell_angle_beta 90
_cell_angle_gamma 120
_cell_formula_units_Z 3
_cell_length_a 15.0465(5)
_cell_length_b 15.0465(5)
_cell_length_c 12.6619(4)
_cell_measurement_reflns_used 9776
_cell_measurement_temperature 195.0
_cell_measurement_theta_max 66.700
_cell_measurement_theta_min 3.392
_cell_volume 2482.56(14)
_computing_cell_refinement 'SAINT V8.38A (?, 2016)'
_computing_data_reduction 'SAINT V8.38A (?, 2016)'
_computing_molecular_graphics 'Olex2 (Dolomanov et al., 2009)'
_computing_publication_material 'Olex2 (Dolomanov et al., 2009)'
_computing_structure_refinement 'XL (Sheldrick, 2008)'
_computing_structure_solution 'XS (Sheldrick, 2008)'
_diffrn_ambient_temperature 195
_diffrn_measured_fraction_theta_full 0.991
_diffrn_measured_fraction_theta_max 0.991
_diffrn_measurement_device_type 'Bruker APEX-II CCD'
_diffrn_measurement_method '\f and \w scans'
_diffrn_radiation_type CuK\a
_diffrn_radiation_wavelength 1.54178
_diffrn_reflns_av_R_equivalents 0.0385
_diffrn_reflns_av_unetI/netI 0.0184
_diffrn_reflns_Laue_measured_fraction_full 0.991
_diffrn_reflns_Laue_measured_fraction_max 0.991
_diffrn_reflns_limit_h_max 17
_diffrn_reflns_limit_h_min -17
_diffrn_reflns_limit_k_max 15
_diffrn_reflns_limit_k_min -17
_diffrn_reflns_limit_l_max 14
_diffrn_reflns_limit_l_min -13
_diffrn_reflns_number 41893
_diffrn_reflns_point_group_measured_fraction_full 0.994
_diffrn_reflns_point_group_measured_fraction_max 0.994
_diffrn_reflns_theta_full 66.694
_diffrn_reflns_theta_max 66.694
_diffrn_reflns_theta_min 3.392
_diffrn_standards_number 0
_exptl_absorpt_coefficient_mu 5.758
_exptl_absorpt_correction_T_max 0.7528
_exptl_absorpt_correction_T_min 0.3719
_exptl_absorpt_correction_type multi-scan
_exptl_absorpt_process_details
'SADABS-2016/2 (Bruker,2016/2) was used for absorption correction. wR2(int) was 0.1325 before and 0.0668 after correction. The Ratio of minimum to maximum transmission is 0.4940. The \l/2 correction factor is Not present.'
_exptl_crystal_colour 'clear orange'
_exptl_crystal_colour_lustre clear
_exptl_crystal_colour_primary orange
_exptl_crystal_density_diffrn 1.250
_exptl_crystal_description needle
_exptl_crystal_F_000 942
_exptl_crystal_recrystallization_method 'Re-crystallisation from solvent: DMF'
_exptl_crystal_size_max 0.5
_exptl_crystal_size_mid 0.3
_exptl_crystal_size_min 0.3
_refine_diff_density_max 0.550
_refine_diff_density_min -0.507
_refine_diff_density_rms 0.086
_refine_ls_abs_structure_details
;
 Flack x determined using 1172 quotients [(I+)-(I-)]/[(I+)+(I-)]
 (Parsons, Flack and Wagner, Acta Cryst. B69 (2013) 249-259).
;
_refine_ls_abs_structure_Flack 0.028(6)
_refine_ls_extinction_method none
_refine_ls_goodness_of_fit_ref 1.176
_refine_ls_hydrogen_treatment constr
_refine_ls_matrix_type full
_refine_ls_number_parameters 157
_refine_ls_number_reflns 2919
_refine_ls_number_restraints 162
_refine_ls_restrained_S_all 1.212
_refine_ls_R_factor_all 0.0374
_refine_ls_R_factor_gt 0.0345
_refine_ls_shift/su_max 0.000
_refine_ls_shift/su_mean 0.000
_refine_ls_structure_factor_coef Fsqd
_refine_ls_weighting_details 'w=1/[\s^2^(Fo^2^)+(0.0737P)^2^+0.4675P] where P=(Fo^2^+2Fc^2^)/3'
_refine_ls_weighting_scheme calc
_refine_ls_wR_factor_gt 0.0971
_refine_ls_wR_factor_ref 0.1054
_reflns_Friedel_coverage 0.789
_reflns_Friedel_fraction_full 0.998
_reflns_Friedel_fraction_max 0.998
_reflns_number_gt 2723
_reflns_number_total 2919
_reflns_threshold_expression 'I > 2\s(I)'
_cod_data_source_file d0fd00089b2.cif
_cod_data_source_block ilb3654_1_tmr-r_0m_sq
_cod_depositor_comments 'Adding full bibliography for 1559676--1559688.cif.'
_cod_original_cell_volume 2482.56(18)
_cod_database_code 1559680
_shelx_shelxl_version_number 2018/3
_shelx_space_group_comment
;
The symmetry employed for this shelxl refinement is uniquely defined
by the following loop, which should always be used as a source of
symmetry information in preference to the above space-group names.
They are only intended as comments.
;
_olex2_refinement_description
;
1. Twinned data refinement
 Scales: 0.512(9)
 0.488(9)
2. Fixed Uiso
 At 1.2 times of:
  All C(H) groups, All N(H,H) groups
 At 1.5 times of:
  All C(H,H,H) groups
3. Restrained distances
 N2-C10
 1.416 with sigma of 0.02
 N2-C9
 1.416 with sigma of 0.02
 C10-C9
 2.417 with sigma of 0.02
 O6-N1
 1.2 with sigma of 0.02
 N1-O5
 1.2 with sigma of 0.02
 O5-O6
 2.2 with sigma of 0.02
 C2-C1
 1.5 with sigma of 0.02
 O1-C1
 1.25 with sigma of 0.02
 O2-C1
 1.25 with sigma of 0.02
 O3-C8
 1.25 with sigma of 0.02
 C8-O4
 1.25 with sigma of 0.02
 O2-O1
 2.25 with sigma of 0.02
 O4-O3
 2.25 with sigma of 0.02
 C1-C2
 1.4 with sigma of 0.02
4. Restrained planarity
 N1, C3, C4, C5
 with sigma of 0.1
 O5, O6, N1, C4
 with sigma of 0.1
5. Rigid bond restraints
 C10, N2, C9
 with sigma for 1-2 distances of 0.01 and sigma for 1-3 distances of 0.01
 O6, N1, O5
 with sigma for 1-2 distances of 0.01 and sigma for 1-3 distances of 0.01
6. Uiso/Uaniso restraints and constraints
C10 \\sim N2 \\sim C9: within 1.7A with sigma of 0.04 and sigma for terminal
atoms of 0.08
O6 \\sim N1 \\sim O5: within 1.7A with sigma of 0.04 and sigma for terminal
atoms of 0.08
7. Rigid body (RIGU) restrains
 Cd1, O1, O2, C1, C2, C3, C7, C4, C6, N1, C5, O5, O6, C8, O3, O4
 with sigma for 1-2 distances of 0.004 and sigma for 1-3 distances of 0.004
8.a Secondary CH2 refined with riding coordinates:
 N2(H2A,H2B)
8.b Me refined with riding coordinates:
 C9(H9A,H9B,H9C), C10(H10A,H10B,H10C)
8.c Aromatic/amide H refined with riding coordinates:
 C3(H3), C6(H6), C7(H7)
8.d Fitted hexagon refined as free rotating group:
 C2(C3,C4,C5,C6,C7)
;
_olex2_submission_special_instructions 'No special instructions were received'

loop_
_space_group_symop_operation_xyz
'x, y, z'
'-y, x-y, z+2/3'
'-x+y, -x, z+1/3'
'x-y, -y, -z+1/3'
'-x, -x+y, -z+2/3'
'y, x, -z'

loop_
_atom_site_label
_atom_site_type_symbol
_atom_site_fract_x
_atom_site_fract_y
_atom_site_fract_z
_atom_site_U_iso_or_equiv
_atom_site_adp_type
_atom_site_occupancy
_atom_site_site_symmetry_order
_atom_site_calc_flag
_atom_site_refinement_flags_posn
_atom_site_refinement_flags_adp
_atom_site_refinement_flags_occupancy
_atom_site_disorder_assembly
_atom_site_disorder_group
Cd1 Cd 1.000000 0.49979(10) -0.166667 0.0433(2) Uani 1 2 d S TU P . .
O1 O 0.9286(8) 0.5722(9) -0.0543(8) 0.089(3) Uani 1 1 d D U . . .
O2 O 0.8628(10) 0.4079(11) -0.0359(11) 0.103(4) Uani 1 1 d D U . . .
O3 O 0.6477(11) 0.5740(9) 0.3904(11) 0.123(5) Uani 1 1 d D U . . .
O4 O 0.5595(9) 0.4093(10) 0.3786(8) 0.094(3) Uani 1 1 d D U . . .
O5 O 0.8768(18) 0.709(2) 0.343(2) 0.292(13) Uani 1 1 d D U . . .
O6 O 0.786(3) 0.735(2) 0.227(2) 0.41(2) Uani 1 1 d D U . . .
N1 N 0.8216(12) 0.6845(13) 0.2654(14) 0.142(5) Uani 1 1 d D U . . .
C1 C 0.8624(12) 0.4853(12) -0.0160(13) 0.078(4) Uani 1 1 d D U . . .
C2 C 0.8062(8) 0.4932(8) 0.0826(7) 0.083(4) Uani 1 1 d D U . . .
C3 C 0.8319(10) 0.5861(5) 0.1305(9) 0.106(5) Uani 1 1 d G U . . .
H3 H 0.887259 0.648193 0.103842 0.127 Uiso 1 1 calc R . . . .
C4 C 0.7766(11) 0.5882(5) 0.2175(9) 0.114(6) Uani 1 1 d G U . . .
C5 C 0.6956(8) 0.4974(7) 0.2565(7) 0.076(4) Uani 1 1 d G U . . .
C6 C 0.6699(7) 0.4045(5) 0.2087(9) 0.080(4) Uani 1 1 d G U . . .
H6 H 0.614498 0.342410 0.235352 0.096 Uiso 1 1 calc R . . . .
C7 C 0.7252(9) 0.4024(5) 0.1217(9) 0.064(3) Uani 1 1 d G U . . .
H7 H 0.707597 0.338834 0.088977 0.077 Uiso 1 1 calc R . . . .
C8 C 0.6271(12) 0.4998(11) 0.3423(12) 0.076(4) Uani 1 1 d D U . . .
N2 N 0.811(3) 0.6127(15) -0.313(3) 0.264(17) Uani 1 1 d D U . A -1
H2A H 0.828530 0.562730 -0.310481 0.317 Uiso 1 1 calc R . . A -1
H2B H 0.746353 0.584719 -0.287030 0.317 Uiso 1 1 calc R . . A -1
C9 C 0.877(3) 0.691(2) -0.241(2) 0.232(13) Uani 1 1 d D U . A -1
H9A H 0.870180 0.662128 -0.170342 0.347 Uiso 1 1 calc R . . A -1
H9B H 0.948745 0.721116 -0.264622 0.347 Uiso 1 1 calc R . . A -1
H9C H 0.858754 0.745195 -0.238940 0.347 Uiso 1 1 calc R . . A -1
C10 C 0.808(2) 0.635(2) -0.418(2) 0.233(15) Uani 1 1 d D U . A -1
H10A H 0.758446 0.571969 -0.454759 0.349 Uiso 1 1 calc R . . A -1
H10B H 0.785728 0.685915 -0.423474 0.349 Uiso 1 1 calc R . . A -1
H10C H 0.875719 0.661835 -0.449156 0.349 Uiso 1 1 calc R . . A -1

loop_
_atom_site_aniso_label
_atom_site_aniso_U_11
_atom_site_aniso_U_22
_atom_site_aniso_U_33
_atom_site_aniso_U_23
_atom_site_aniso_U_13
_atom_site_aniso_U_12
Cd1 0.0445(3) 0.0570(3) 0.0243(3) -0.0003(2) -0.0007(5) 0.02223(14)
O1 0.089(7) 0.125(8) 0.039(4) -0.009(5) 0.011(4) 0.043(6)
O2 0.086(7) 0.125(8) 0.093(8) -0.018(6) 0.024(6) 0.051(6)
O3 0.133(11) 0.112(9) 0.102(8) -0.023(7) 0.061(8) 0.045(8)
O4 0.112(8) 0.139(9) 0.036(4) 0.002(5) 0.029(5) 0.067(7)
O5 0.218(19) 0.33(2) 0.33(3) -0.23(2) -0.123(19) 0.14(2)
O6 0.62(5) 0.25(2) 0.51(4) -0.10(2) -0.16(3) 0.32(3)
N1 0.118(10) 0.146(10) 0.160(13) -0.033(9) 0.041(8) 0.064(8)
C1 0.066(8) 0.097(8) 0.045(6) -0.011(6) -0.001(5) 0.022(6)
C2 0.105(11) 0.099(9) 0.035(5) -0.005(6) 0.004(6) 0.044(8)
C3 0.150(14) 0.091(8) 0.081(9) 0.030(6) 0.053(8) 0.063(9)
C4 0.180(16) 0.094(8) 0.067(7) 0.012(6) 0.051(8) 0.068(9)
C5 0.075(7) 0.109(9) 0.057(7) -0.005(7) 0.023(6) 0.056(7)
C6 0.110(11) 0.122(10) 0.040(6) -0.003(7) 0.005(6) 0.082(9)
C7 0.079(8) 0.083(7) 0.046(6) -0.006(6) 0.006(5) 0.051(7)
C8 0.089(8) 0.131(9) 0.049(7) 0.000(7) 0.015(6) 0.085(7)
N2 0.36(4) 0.153(14) 0.37(4) 0.09(2) 0.09(3) 0.20(2)
C9 0.21(3) 0.22(3) 0.32(3) 0.11(3) 0.11(2) 0.15(3)
C10 0.14(2) 0.16(2) 0.39(4) 0.11(2) 0.00(3) 0.07(2)

loop_
_atom_type_symbol
_atom_type_description
_atom_type_scat_dispersion_real
_atom_type_scat_dispersion_imag
_atom_type_scat_source
C C 0.0181 0.0091 'International Tables Vol C Tables 4.2.6.8 and 6.1.1.4'
H H 0.0000 0.0000 'International Tables Vol C Tables 4.2.6.8 and 6.1.1.4'
Cd Cd 0.1185 4.6533 'International Tables Vol C Tables 4.2.6.8 and 6.1.1.4'
N N 0.0311 0.0180 'International Tables Vol C Tables 4.2.6.8 and 6.1.1.4'
O O 0.0492 0.0322 'International Tables Vol C Tables 4.2.6.8 and 6.1.1.4'

loop_
_geom_angle_atom_site_label_1
_geom_angle_atom_site_label_2
_geom_angle_atom_site_label_3
_geom_angle
_geom_angle_site_symmetry_1
_geom_angle_site_symmetry_3
_geom_angle_publ_flag
O1 Cd1 O1 92.5(6) 5_764 . ?
O1 Cd1 O2 142.4(4) 5_764 . ?
O1 Cd1 O2 53.5(4) 5_764 5_764 ?
O1 Cd1 O2 53.5(4) . . ?
O1 Cd1 O2 142.4(4) . 5_764 ?
O1 Cd1 O3 132.8(3) 5_764 4_665 ?
O1 Cd1 O3 106.9(3) 5_764 3_664 ?
O1 Cd1 O3 132.8(3) . 3_664 ?
O1 Cd1 O3 106.9(3) . 4_665 ?
O1 Cd1 O4 89.8(4) 5_764 4_665 ?
O1 Cd1 O4 82.6(4) . 4_665 ?
O1 Cd1 O4 82.6(4) 5_764 3_664 ?
O1 Cd1 O4 89.8(4) . 3_664 ?
O1 Cd1 C1 118.2(5) . 5_764 ?
O1 Cd1 C1 27.7(3) . . ?
O1 Cd1 C1 118.2(5) 5_764 . ?
O1 Cd1 C1 27.7(3) 5_764 5_764 ?
O2 Cd1 O2 163.6(6) 5_764 . ?
O2 Cd1 O4 99.7(3) 5_764 3_664 ?
O2 Cd1 O4 81.9(3) 5_764 4_665 ?
O2 Cd1 O4 99.7(3) . 4_665 ?
O2 Cd1 O4 81.9(3) . 3_664 ?
O2 Cd1 C1 170.1(5) . 5_764 ?
O2 Cd1 C1 25.8(3) 5_764 5_764 ?
O2 Cd1 C1 170.1(5) 5_764 . ?
O2 Cd1 C1 25.8(3) . . ?
O3 Cd1 O2 78.5(5) 4_665 . ?
O3 Cd1 O2 90.0(5) 4_665 5_764 ?
O3 Cd1 O2 90.0(5) 3_664 . ?
O3 Cd1 O2 78.5(5) 3_664 5_764 ?
O3 Cd1 O3 90.8(6) 3_664 4_665 ?
O3 Cd1 O4 138.0(4) 3_664 4_665 ?
O3 Cd1 O4 138.0(4) 4_665 3_664 ?
O3 Cd1 O4 52.4(3) 3_664 3_664 ?
O3 Cd1 O4 52.4(3) 4_665 4_665 ?
O3 Cd1 C1 110.6(5) 3_664 . ?
O3 Cd1 C1 110.6(5) 4_665 5_764 ?
O3 Cd1 C1 93.8(6) 3_664 5_764 ?
O3 Cd1 C1 93.8(6) 4_665 . ?
O4 Cd1 O4 169.1(5) 3_664 4_665 ?
O4 Cd1 C1 83.5(5) 3_664 . ?
O4 Cd1 C1 93.2(5) 3_664 5_764 ?
O4 Cd1 C1 93.2(5) 4_665 . ?
O4 Cd1 C1 83.5(5) 4_665 5_764 ?
C1 Cd1 C1 145.3(7) 5_764 . ?
C1 O1 Cd1 93.4(9) . . ?
C1 O2 Cd1 90.4(10) . . ?
C8 O3 Cd1 96.8(10) . 2_655 ?
C8 O4 Cd1 87.2(7) . 2_655 ?
O5 N1 O6 125(2) . . ?
O5 N1 C4 124.5(18) . . ?
O6 N1 C4 109.4(18) . . ?
O1 C1 Cd1 58.9(8) . . ?
O1 C1 C2 113.8(13) . . ?
O2 C1 Cd1 63.8(9) . . ?
O2 C1 O1 122.3(14) . . ?
O2 C1 C2 121.1(14) . . ?
C2 C1 Cd1 167.4(10) . . ?
C3 C2 C1 122.8(10) . . ?
C3 C2 C7 120.0 . . ?
C7 C2 C1 117.1(10) . . ?
C2 C3 C4 120.0 . . ?
C3 C4 N1 112.6(10) . . ?
C3 C4 C5 120.0 . . ?
C5 C4 N1 126.7(9) . . ?
C4 C5 C8 120.4(9) . . ?
C6 C5 C4 120.0 . . ?
C6 C5 C8 119.2(9) . . ?
C5 C6 C7 120.0 . . ?
C6 C7 C2 120.0 . . ?
O3 C8 O4 120.5(12) . . ?
O3 C8 C5 122.6(14) . . ?
O4 C8 C5 114.4(11) . . ?
C10 N2 C9 121(2) . . ?

loop_
_geom_bond_atom_site_label_1
_geom_bond_atom_site_label_2
_geom_bond_distance
_geom_bond_site_symmetry_2
_geom_bond_publ_flag
Cd1 O1 2.353(12) 5_764 ?
Cd1 O1 2.353(12) . ?
Cd1 O2 2.461(13) . ?
Cd1 O2 2.461(13) 5_764 ?
Cd1 O3 2.370(13) 3_664 ?
Cd1 O3 2.370(13) 4_665 ?
Cd1 O4 2.499(11) 4_665 ?
Cd1 O4 2.499(11) 3_664 ?
Cd1 C1 2.743(14) 5_764 ?
Cd1 C1 2.743(14) . ?
O1 C1 1.279(14) . ?
O2 C1 1.194(15) . ?
O3 C8 1.170(15) . ?
O4 C8 1.309(15) . ?
O5 N1 1.221(19) . ?
O6 N1 1.224(19) . ?
N1 C4 1.394(17) . ?
C1 C2 1.545(14) . ?
C2 C3 1.3900 . ?
C2 C7 1.3900 . ?
C3 C4 1.3900 . ?
C4 C5 1.3900 . ?
C5 C6 1.3900 . ?
C5 C8 1.510(12) . ?
C6 C7 1.3900 . ?
N2 C9 1.43(2) . ?
N2 C10 1.37(2) . ?

loop_
_twin_individual_id
_twin_individual_mass_fraction_refined
1 0.512(9)
2 0.488(9)
